data_2205754
loop_
_publ_author_name
'Souza, Marcus V. N. de'
'Wardell, Solange M. S. V.'
'Howie, R. Alan'

_publ_section_title
;
 2-Chloropyridine-3-carboxylic acid
;
_journal_issue 5
_journal_name_full 'Acta Crystallographica Section E'
_journal_page_first o1347
_journal_page_last o1349
_journal_paper_doi 10.1107/S160053680501024X
_journal_volume 61
_journal_year 2005
_chemical_formula_iupac 'C6 H4 Cl N O2'
_chemical_formula_moiety 'C6 H4 Cl N O2'
_chemical_formula_sum 'C6 H4 Cl N O2'
_chemical_formula_weight 157.55
_chemical_name_common '2-Chloronicotinic acid'
_chemical_name_systematic
;
2-Chloropyridine-3-carboxylic acid
;
_space_group_IT_number 33
_symmetry_cell_setting orthorhombic
_symmetry_space_group_name_Hall 'P 2c -2n'
_symmetry_space_group_name_H-M 'P n a 21'
_atom_sites_solution_hydrogens geom
_atom_sites_solution_primary direct
_atom_sites_solution_secondary difmap
_cell_angle_alpha 90.00
_cell_angle_beta 90.00
_cell_angle_gamma 90.00
_cell_formula_units_Z 4
_cell_length_a 8.2741(2)
_cell_length_b 13.1807(5)
_cell_length_c 5.7182(3)
_cell_measurement_reflns_used 994
_cell_measurement_temperature 120(2)
_cell_measurement_theta_max 36.32
_cell_measurement_theta_min 1.06
_cell_volume 623.62(4)
_computing_cell_refinement 'DENZO (Otwinowski & Minor, 1997) and COLLECT'
_computing_data_collection 'COLLECT (Hooft, 1998)'
_computing_data_reduction 'DENZO and COLLECT'
_computing_molecular_graphics 'ORTEP-3 for Windows (Farrugia, 1997)'
_computing_publication_material 'SHELXL97 and PLATON (Spek, 2003)'
_computing_structure_refinement 'SHELXL97 (Sheldrick, 1997)'
_computing_structure_solution 'SHELXS97 (Sheldrick, 1997)'
_diffrn_ambient_temperature 120(2)
_diffrn_detector_area_resol_mean 9.091
_diffrn_measured_fraction_theta_full 0.999
_diffrn_measured_fraction_theta_max 0.903
_diffrn_measurement_device_type 'Nonius KappaCCD'
_diffrn_measurement_method '\f and \w'
_diffrn_radiation_monochromator '10 cm confocal mirrors'
_diffrn_radiation_source 'Bruker-Nonius FR591 rotating anode'
_diffrn_radiation_type MoK\a
_diffrn_radiation_wavelength 0.71073
_diffrn_reflns_av_R_equivalents 0.0431
_diffrn_reflns_av_sigmaI/netI 0.0464
_diffrn_reflns_limit_h_max 11
_diffrn_reflns_limit_h_min -10
_diffrn_reflns_limit_k_max 18
_diffrn_reflns_limit_k_min -16
_diffrn_reflns_limit_l_max 7
_diffrn_reflns_limit_l_min -8
_diffrn_reflns_number 6798
_diffrn_reflns_theta_full 28.00
_diffrn_reflns_theta_max 31.03
_diffrn_reflns_theta_min 2.91
_diffrn_standards_decay_% 0
_diffrn_standards_number 0
_exptl_absorpt_coefficient_mu 0.535
_exptl_absorpt_correction_T_max 0.960
_exptl_absorpt_correction_T_min 0.691
_exptl_absorpt_correction_type multi-scan
_exptl_absorpt_process_details '(SADABS; Sheldrick, 2003)'
_exptl_crystal_colour colourless
_exptl_crystal_density_diffrn 1.678
_exptl_crystal_density_method 'not measured'
_exptl_crystal_description slab
_exptl_crystal_F_000 320
_exptl_crystal_size_max 0.30
_exptl_crystal_size_mid 0.30
_exptl_crystal_size_min 0.08
_refine_diff_density_max 1.027
_refine_diff_density_min -0.761
_refine_ls_abs_structure_details 'Flack (1983), 706 Friedel pairs'
_refine_ls_abs_structure_Flack 0.39(12)
_refine_ls_extinction_coef 0.160(15)
_refine_ls_extinction_expression Fc^*^=kFc[1+0.001xFc^2^\l^3^/sin(2\q)]^-1/4^
_refine_ls_extinction_method SHELXL97
_refine_ls_goodness_of_fit_ref 1.190
_refine_ls_hydrogen_treatment constr
_refine_ls_matrix_type full
_refine_ls_number_parameters 94
_refine_ls_number_reflns 1689
_refine_ls_number_restraints 1
_refine_ls_restrained_S_all 1.190
_refine_ls_R_factor_all 0.0613
_refine_ls_R_factor_gt 0.0545
_refine_ls_shift/su_max 0.000
_refine_ls_shift/su_mean 0.000
_refine_ls_structure_factor_coef Fsqd
_refine_ls_weighting_details 'calc w = 1/[\s^2^(Fo^2^)+(0.0634P)^2^+0.5322P] where P = (Fo^2^+2Fc^2^)/3'
_refine_ls_weighting_scheme calc
_refine_ls_wR_factor_gt 0.1282
_refine_ls_wR_factor_ref 0.1329
_reflns_number_gt 1539
_reflns_number_total 1689
_reflns_threshold_expression I>2\s(I)
_cod_data_source_file lh6397.cif
_cod_data_source_block I
_cod_database_code 2205754
_cod_database_fobs_code 2205754

loop_
_symmetry_equiv_pos_as_xyz
'x, y, z'
'-x+1/2, y+1/2, z+1/2'
'x+1/2, -y+1/2, z'
'-x, -y, z+1/2'

loop_
_atom_site_label
_atom_site_fract_x
_atom_site_fract_y
_atom_site_fract_z
_atom_site_U_iso_or_equiv
_atom_site_adp_type
_atom_site_calc_flag
_atom_site_refinement_flags
_atom_site_occupancy
_atom_site_type_symbol
Cl1 0.77160(8) 0.61579(4) 0.34183(16) 0.0220(2) Uani d . 1 Cl
O1 1.0326(3) 0.80953(16) 0.8657(5) 0.0273(5) Uani d . 1 O
H1 1.0800 0.7779 0.9733 0.041 Uiso calc R 1 H
O2 0.9634(3) 0.65368(18) 0.7529(5) 0.0325(6) Uani d . 1 O
N1 0.6902(3) 0.79347(19) 0.2012(5) 0.0195(5) Uani d . 1 N
C1 0.9567(3) 0.7440(2) 0.7277(5) 0.0199(6) Uani d . 1 C
C2 0.7754(3) 0.7467(2) 0.3639(5) 0.0167(5) Uani d . 1 C
C3 0.8625(3) 0.7967(2) 0.5380(5) 0.0154(5) Uani d . 1 C
C4 0.8583(4) 0.9026(2) 0.5311(5) 0.0181(6) Uani d . 1 C
H4 0.9172 0.9405 0.6438 0.022 Uiso calc R 1 H
C5 0.7696(3) 0.9529(2) 0.3624(6) 0.0190(6) Uani d . 1 C
H5 0.7663 1.0249 0.3584 0.023 Uiso calc R 1 H
C6 0.6854(4) 0.8958(2) 0.1991(5) 0.0196(6) Uani d . 1 C
H6 0.6230 0.9294 0.0833 0.024 Uiso calc R 1 H

loop_
_atom_site_aniso_label
_atom_site_aniso_U_11
_atom_site_aniso_U_22
_atom_site_aniso_U_33
_atom_site_aniso_U_12
_atom_site_aniso_U_13
_atom_site_aniso_U_23
Cl1 0.0289(4) 0.0141(3) 0.0230(4) -0.0013(2) -0.0100(4) 0.0002(3)
O1 0.0359(12) 0.0238(10) 0.0221(11) -0.0003(8) -0.0147(11) -0.0001(9)
O2 0.0420(14) 0.0233(11) 0.0322(13) -0.0002(10) -0.0139(12) 0.0075(10)
N1 0.0231(13) 0.0190(12) 0.0164(12) -0.0021(9) -0.0009(11) 0.0009(9)
C1 0.0189(12) 0.0239(14) 0.0169(13) -0.0027(11) -0.0016(12) 0.0023(11)
C2 0.0187(11) 0.0164(11) 0.0152(13) -0.0017(9) 0.0014(11) -0.0006(13)
C3 0.0168(12) 0.0173(12) 0.0120(11) 0.0019(10) 0.0011(11) -0.0005(10)
C4 0.0202(13) 0.0182(12) 0.0160(13) 0.0002(10) 0.0002(11) -0.0003(11)
C5 0.0235(13) 0.0163(11) 0.0172(15) -0.0001(9) -0.0016(12) -0.0016(14)
C6 0.0228(14) 0.0186(13) 0.0174(14) 0.0008(10) -0.0011(12) 0.0028(10)

loop_
_atom_type_symbol
_atom_type_description
_atom_type_scat_dispersion_real
_atom_type_scat_dispersion_imag
_atom_type_scat_source
C C 0.0033 0.0016 'International Tables Vol C Tables 4.2.6.8 and 6.1.1.4'
H H 0.0000 0.0000 'International Tables Vol C Tables 4.2.6.8 and 6.1.1.4'
Cl Cl 0.1484 0.1585 'International Tables Vol C Tables 4.2.6.8 and 6.1.1.4'
N N 0.0061 0.0033 'International Tables Vol C Tables 4.2.6.8 and 6.1.1.4'
O O 0.0106 0.0060 'International Tables Vol C Tables 4.2.6.8 and 6.1.1.4'

loop_
_geom_angle_atom_site_label_1
_geom_angle_atom_site_label_2
_geom_angle_atom_site_label_3
_geom_angle
C1 O1 H1 109.5
C2 N1 C6 119.2(3)
O2 C1 O1 123.5(3)
O2 C1 C3 124.6(3)
O1 C1 C3 111.9(2)
N1 C2 C3 123.9(3)
N1 C2 Cl1 113.8(2)
C3 C2 Cl1 122.2(2)
C2 C3 C4 116.1(3)
C2 C3 C1 124.3(2)
C4 C3 C1 119.6(3)
C5 C4 C3 120.8(3)
C5 C4 H4 119.6
C3 C4 H4 119.6
C4 C5 C6 118.4(3)
C4 C5 H5 120.8
C6 C5 H5 120.8
N1 C6 C5 121.5(3)
N1 C6 H6 119.3
C5 C6 H6 119.3

loop_
_geom_bond_atom_site_label_1
_geom_bond_atom_site_label_2
_geom_bond_distance
Cl1 C2 1.730(3)
O1 C1 1.328(4)
O1 H1 0.8400
O2 C1 1.201(4)
N1 C2 1.320(4)
N1 C6 1.349(4)
C1 C3 1.505(4)
C2 C3 1.394(4)
C3 C4 1.396(4)
C4 C5 1.382(4)
C4 H4 0.9500
C5 C6 1.387(5)
C5 H5 0.9500
C6 H6 0.9500

loop_
_geom_hbond_atom_site_label_D
_geom_hbond_atom_site_label_H
_geom_hbond_atom_site_label_A
_geom_hbond_site_symmetry_A
_geom_hbond_distance_DH
_geom_hbond_distance_HA
_geom_hbond_distance_DA
_geom_hbond_angle_DHA
_geom_hbond_publ_flag
O1 H1 N1 3_566 0.84 1.85 2.687(4) 178 y

loop_
_geom_torsion_atom_site_label_1
_geom_torsion_atom_site_label_2
_geom_torsion_atom_site_label_3
_geom_torsion_atom_site_label_4
_geom_torsion
_geom_torsion_publ_flag
C2 C3 C1 O1 177.9(3) y
C2 C3 C1 O2 -2.1(5) y
C4 C3 C1 O1 -2.5(4) y
C4 C3 C1 O2 177.5(3) y
C1 C3 C2 Cl1 -2.1(4) y
C4 C3 C2 Cl1 178.3(2) y
C6 N1 C2 Cl1 -179.4(2) y

loop_
_cod_related_entry_id
_cod_related_entry_database
_cod_related_entry_code
1 ChemSpider 68737
